data_7204400
loop_
_publ_author_name
'Rosokha, S. V.'
'Lindeman, S. V.'
'Kochi, J. K.'

_publ_section_title
;
 Novel bis-arene (sandwich) complexes with NO+ acceptor. Isolation,
 X-ray crystallography and electronic structure
;
_journal_issue 8
_journal_name_full 'Journal of the Chemical Society, Perkin Transactions 2'
_journal_page_first 1468
_journal_paper_doi 10.1039/b202323g
_journal_year 2002
_chemical_compound_source 'chemical synthesis'
_chemical_formula_moiety '2(C8 H10), (N O)^+^, (Cl6 Sb)^-^'
_chemical_formula_sum 'C16 H20 Cl6 N O Sb'
_chemical_formula_weight 576.78
_chemical_name_systematic
; 
o-Xylene/Nitrosonium hexachloroantimonate molecular complex 2:1 
;
_space_group_IT_number 14
_symmetry_cell_setting monoclinic
_symmetry_space_group_name_Hall '-P 2ybc'
_symmetry_space_group_name_H-M 'P 1 21/c 1'
_atom_sites_solution_hydrogens geom
_atom_sites_solution_primary direct
_atom_sites_solution_secondary difmap
_audit_creation_method SHELXL
_cell_angle_alpha 90.00
_cell_angle_beta 91.369(4)
_cell_angle_gamma 90.00
_cell_formula_units_Z 8
_cell_length_a 11.666(2)
_cell_length_b 16.482(3)
_cell_length_c 23.254(4)
_cell_measurement_reflns_used 7308
_cell_measurement_temperature 123(2)
_cell_measurement_theta_max 30
_cell_measurement_theta_min 2
_cell_volume 4470.0(14)
_computing_cell_refinement 'SAINT V6.28a (Bruker AXS, 1997-01)'
_computing_data_collection 'SMART V5.625 (Bruker AXS, 1997-01)'
_computing_data_reduction 'SAINT & SADABS V2.03 (Sheldrick, 2001)'
_computing_molecular_graphics 'XP V5.06 (Siemens, 1996)'
_computing_publication_material 'SHELXL-93 & XCIF V5.05 (Siemens, 1996)'
_computing_structure_refinement 'SHELXL-93 (Sheldrick, 1993)'
_computing_structure_solution 'SHELXS-86 (Sheldrick, 1990)'
_diffrn_ambient_temperature 123(2)
_diffrn_measurement_device 'Siemens/Bruker SMART 1K CCD'
_diffrn_measurement_method
;
\w-scan, frame range 0.3 deg, hemisphere
;
_diffrn_radiation_monochromator graphite
_diffrn_radiation_source 'fine-focus sealed tube'
_diffrn_radiation_type MoK\a
_diffrn_radiation_wavelength 0.71073
_diffrn_reflns_av_R_equivalents 0.0577
_diffrn_reflns_av_sigmaI/netI 0.0553
_diffrn_reflns_limit_h_max 16
_diffrn_reflns_limit_h_min -16
_diffrn_reflns_limit_k_max 24
_diffrn_reflns_limit_k_min 0
_diffrn_reflns_limit_l_max 34
_diffrn_reflns_limit_l_min 0
_diffrn_reflns_number 47115
_diffrn_reflns_theta_max 22.50
_diffrn_reflns_theta_min 1.51
_exptl_absorpt_coefficient_mu 1.957
_exptl_absorpt_correction_T_max 1.000
_exptl_absorpt_correction_T_min 0.667
_exptl_absorpt_correction_type 'semi-empirical (SADABS procedure)'
_exptl_crystal_colour red
_exptl_crystal_density_diffrn 1.714
_exptl_crystal_density_method none
_exptl_crystal_description prism
_exptl_crystal_F_000 2272
_exptl_crystal_size_max 0.3
_exptl_crystal_size_mid 0.15
_exptl_crystal_size_min 0.05
_refine_diff_density_max 3.941
_refine_diff_density_min -1.705
_refine_diff_density_rms 0.267
_refine_ls_extinction_method none
_refine_ls_goodness_of_fit_all 1.070
_refine_ls_goodness_of_fit_obs 1.091
_refine_ls_hydrogen_treatment
;
riding and rotating model with Uiso = 1.2Uiso/eq of an adjacent atom
(1.5Uiso/eq for Me-groups)
;
_refine_ls_matrix_type full
_refine_ls_number_parameters 459
_refine_ls_number_reflns 4748
_refine_ls_number_restraints 0
_refine_ls_restrained_S_all 1.122
_refine_ls_restrained_S_obs 1.091
_refine_ls_R_factor_all 0.0977
_refine_ls_R_factor_obs 0.0930
_refine_ls_shift/esd_max -0.002
_refine_ls_shift/esd_mean 0.000
_refine_ls_structure_factor_coef Fsqd
_refine_ls_weighting_details 'w=1/[\s^2^(Fo^2^)+(0.1471P)^2^+86.8004P] where P=(Fo^2^+2Fc^2^)/3'
_refine_ls_weighting_scheme calc
_refine_ls_wR_factor_all 0.2540
_refine_ls_wR_factor_obs 0.2419
_reflns_number_observed 4519
_reflns_number_total 4802
_reflns_observed_criterion >2sigma(I)
_cod_data_source_file b202323g.txt
_cod_data_source_block ros-lsx
_cod_depositor_comments
;
The following automatic conversions were performed:

'_refine_ls_weighting_scheme' value 'calc
w=1/[\s^2^(Fo^2^)+(0.1471P)^2^+86.8004P] where P=(Fo^2^+2Fc^2^)/3'
was changed to 'calc'. New tag '_refine_ls_weighting_details' was
created. The value of the new tag was set to
'w=1/[\s^2^(Fo^2^)+(0.1471P)^2^+86.8004P] where P=(Fo^2^+2Fc^2^)/3'.

Automatic conversion script
Id: cif_fix_values 3143 2015-03-26 13:38:13Z robertas 
;
_cod_original_cell_volume 4469.9(14)
_cod_original_sg_symbol_H-M P2(1)/c
_cod_database_code 7204400

loop_
_symmetry_equiv_pos_as_xyz
'x, y, z'
'-x, y+1/2, -z+1/2'
'-x, -y, -z'
'x, -y-1/2, z-1/2'

loop_
_atom_site_aniso_label
_atom_site_aniso_U_11
_atom_site_aniso_U_22
_atom_site_aniso_U_33
_atom_site_aniso_U_23
_atom_site_aniso_U_13
_atom_site_aniso_U_12
Sb1 0.0215(6) 0.0201(6) 0.0251(6) 0.0025(4) -0.0012(4) 0.0011(3)
Cl1 0.022(2) 0.063(3) 0.039(2) 0.000(2) -0.006(2) 0.000(2)
Cl2 0.027(2) 0.047(2) 0.031(2) -0.003(2) 0.0052(14) 0.001(2)
Cl3 0.026(2) 0.055(2) 0.037(2) 0.012(2) -0.009(2) -0.003(2)
Cl4 0.023(2) 0.044(2) 0.044(2) 0.003(2) 0.009(2) 0.005(2)
Cl5 0.047(2) 0.023(2) 0.070(3) 0.015(2) 0.010(2) -0.005(2)
Cl6 0.043(2) 0.028(2) 0.045(2) 0.003(2) 0.002(2) 0.001(2)
Sb2 0.0217(6) 0.0232(6) 0.0170(5) 0.0005(3) -0.0024(4) 0.0022(4)
Cl7 0.030(2) 0.079(3) 0.028(2) 0.001(2) -0.006(2) 0.010(2)
Cl8 0.023(2) 0.043(2) 0.027(2) 0.006(2) 0.0043(14) 0.0011(15)
Cl9 0.031(2) 0.066(3) 0.026(2) 0.001(2) 0.0030(15) 0.002(2)
Cl10 0.029(2) 0.041(2) 0.021(2) -0.0022(15) -0.0043(14) 0.0023(15)
Cl11 0.070(3) 0.020(2) 0.052(2) -0.006(2) 0.000(2) 0.013(2)
Cl12 0.061(3) 0.030(2) 0.032(2) -0.007(2) 0.002(2) -0.015(2)
C1 0.038(9) 0.019(7) 0.033(9) 0.001(6) -0.004(7) 0.000(6)
C2 0.057(11) 0.023(8) 0.029(8) 0.012(6) 0.002(7) 0.007(7)
C3 0.027(9) 0.042(10) 0.078(14) 0.015(9) -0.004(8) -0.010(7)
C4 0.026(8) 0.031(8) 0.029(8) 0.009(6) -0.010(6) -0.005(6)
C5 0.047(11) 0.025(8) 0.052(10) 0.000(7) 0.000(8) 0.001(7)
C6 0.032(9) 0.025(8) 0.050(10) -0.004(7) 0.006(7) -0.013(6)
C7 0.057(11) 0.012(7) 0.068(12) 0.006(7) -0.014(8) 0.006(7)
C8 0.051(10) 0.032(9) 0.051(10) 0.001(8) 0.009(8) -0.004(7)
C11 0.024(8) 0.031(8) 0.028(8) 0.006(6) -0.004(6) -0.013(6)
C12 0.027(8) 0.019(8) 0.048(10) 0.002(7) -0.001(7) -0.004(6)
C13 0.057(11) 0.017(7) 0.040(9) 0.017(7) -0.003(8) 0.001(7)
C14 0.053(11) 0.027(8) 0.047(10) 0.012(7) 0.010(8) 0.003(7)
C15 0.030(9) 0.039(10) 0.072(13) 0.001(9) 0.001(8) 0.004(7)
C16 0.022(7) 0.012(6) 0.031(8) -0.005(6) -0.013(6) -0.007(5)
C17 0.077(13) 0.038(10) 0.042(10) -0.007(8) -0.003(8) -0.003(8)
C18 0.045(10) 0.036(9) 0.052(10) 0.016(8) -0.014(7) -0.002(7)
C21 0.039(9) 0.014(7) 0.044(10) -0.003(6) 0.006(7) 0.008(6)
C22 0.095(15) 0.033(9) 0.037(10) 0.001(8) 0.002(9) -0.014(9)
C23 0.051(11) 0.029(8) 0.048(11) -0.006(8) -0.014(8) 0.012(7)
C24 0.026(9) 0.048(11) 0.075(13) -0.015(10) 0.002(8) 0.005(8)
C25 0.050(10) 0.011(7) 0.030(8) -0.005(6) 0.011(7) -0.008(6)
C26 0.057(11) 0.018(7) 0.050(11) 0.011(7) 0.001(8) 0.003(7)
C27 0.071(13) 0.039(11) 0.094(16) -0.029(11) 0.018(11) 0.007(9)
C28 0.060(12) 0.033(9) 0.081(14) -0.008(9) -0.011(10) 0.007(8)
C31 0.042(9) 0.023(7) 0.012(7) -0.009(6) 0.005(6) 0.016(6)
C32 0.023(8) 0.022(8) 0.050(10) -0.002(7) -0.001(7) 0.008(6)
C33 0.073(14) 0.026(9) 0.071(13) 0.013(9) 0.023(10) -0.004(8)
C34 0.054(12) 0.043(10) 0.073(13) 0.012(10) -0.005(10) 0.015(9)
C35 0.029(9) 0.041(9) 0.045(10) 0.001(8) 0.003(7) -0.003(7)
C36 0.027(8) 0.026(7) 0.032(8) -0.005(6) 0.006(6) 0.005(6)
C37 0.087(14) 0.048(11) 0.034(9) -0.009(8) -0.021(9) 0.015(9)
C38 0.049(10) 0.016(7) 0.051(10) -0.009(7) 0.018(7) -0.007(6)
O1 0.096(13) 0.025(7) 0.074(10) 0.006(7) -0.053(9) 0.000(8)
N1 0.008(8) 0.021(8) 0.210(26) 0.028(12) 0.005(10) 0.004(6)
O2 0.101(13) 0.027(7) 0.064(10) -0.018(6) 0.040(9) -0.011(7)
N2 0.018(8) 0.032(8) 0.089(13) -0.004(8) 0.000(7) -0.007(6)

loop_
_atom_site_label
_atom_site_type_symbol
_atom_site_fract_x
_atom_site_fract_y
_atom_site_fract_z
_atom_site_U_iso_or_equiv
_atom_site_thermal_displace_type
_atom_site_occupancy
_atom_site_calc_flag
_atom_site_refinement_flags
_atom_site_disorder_group
Sb1 Sb 0.54007(7) 0.19790(5) 0.24587(4) 0.0223(4) Uani 1 d . .
Cl1 Cl 0.6814(3) 0.1993(3) 0.3210(2) 0.0414(10) Uani 1 d . .
Cl2 Cl 0.6846(3) 0.1760(2) 0.1779(2) 0.0349(9) Uani 1 d . .
Cl3 Cl 0.3964(3) 0.1945(2) 0.1730(2) 0.0393(10) Uani 1 d . .
Cl4 Cl 0.3961(3) 0.2224(2) 0.3143(2) 0.0372(9) Uani 1 d . .
Cl5 Cl 0.5633(3) 0.3397(2) 0.2337(2) 0.0466(11) Uani 1 d . .
Cl6 Cl 0.5205(3) 0.0566(2) 0.2569(2) 0.0384(9) Uani 1 d . .
Sb2 Sb -0.04436(7) 0.74831(5) 0.00138(4) 0.0207(4) Uani 1 d . .
Cl7 Cl -0.1933(3) 0.7585(3) -0.0693(2) 0.0461(11) Uani 1 d . .
Cl8 Cl 0.0942(3) 0.7661(2) -0.07000(15) 0.0312(8) Uani 1 d . .
Cl9 Cl -0.1828(3) 0.7292(3) 0.0735(2) 0.0408(10) Uani 1 d . .
Cl10 Cl 0.1019(3) 0.7388(2) 0.07347(14) 0.0306(8) Uani 1 d . .
Cl11 Cl -0.0509(4) 0.8898(2) 0.0156(2) 0.0475(10) Uani 1 d . .
Cl12 Cl -0.0360(3) 0.6070(2) -0.0136(2) 0.0411(10) Uani 1 d . .
C1 C 0.1233(12) 0.3951(8) 0.2833(6) 0.030(3) Uani 1 d . .
C2 C 0.0201(13) 0.3733(9) 0.3131(7) 0.036(4) Uani 1 d . .
H2A H 0.0131(13) 0.3844(9) 0.3530(7) 0.044 Uiso 1 calc R .
C3 C -0.0670(13) 0.3363(10) 0.2827(9) 0.049(5) Uani 1 d . .
H3A H -0.1340(13) 0.3202(10) 0.3021(9) 0.059 Uiso 1 calc R .
C4 C -0.0598(12) 0.3220(8) 0.2245(6) 0.029(3) Uani 1 d . .
H4A H -0.1229(12) 0.3007(8) 0.2028(6) 0.034 Uiso 1 calc R .
C5 C 0.0406(14) 0.3395(9) 0.1994(7) 0.041(4) Uani 1 d . .
H5A H 0.0492(14) 0.3243(9) 0.1604(7) 0.049 Uiso 1 calc R .
C6 C 0.1329(12) 0.3788(9) 0.2274(7) 0.036(4) Uani 1 d . .
C7 C 0.2178(14) 0.4384(9) 0.3191(8) 0.046(4) Uani 1 d . .
H7A H 0.2866(35) 0.4044(32) 0.3209(42) 0.069 Uiso 1 calc R .
H7B H 0.1907(39) 0.4479(62) 0.3581(16) 0.069 Uiso 1 calc R .
H7C H 0.2360(71) 0.4904(33) 0.3011(28) 0.069 Uiso 1 calc R .
C8 C 0.2380(13) 0.3999(10) 0.1965(7) 0.044(4) Uani 1 d . .
H8A H 0.3028(23) 0.3689(51) 0.2126(32) 0.067 Uiso 1 calc R .
H8B H 0.2534(54) 0.4581(16) 0.2008(40) 0.067 Uiso 1 calc R .
H8C H 0.2275(37) 0.3868(62) 0.1556(11) 0.067 Uiso 1 calc R .
C11 C 0.0211(11) 0.0572(9) 0.2974(6) 0.028(3) Uani 1 d . .
C12 C -0.0471(12) 0.0932(9) 0.2545(7) 0.032(3) Uani 1 d . .
H12A H -0.1236(12) 0.1086(9) 0.2625(7) 0.038 Uiso 1 calc R .
C13 C -0.0045(14) 0.1066(8) 0.2011(7) 0.038(4) Uani 1 d . .
H13A H -0.0528(14) 0.1286(8) 0.1715(7) 0.046 Uiso 1 calc R .
C14 C 0.1064(14) 0.0885(9) 0.1899(7) 0.042(4) Uani 1 d . .
H14A H 0.1372(14) 0.1002(9) 0.1534(7) 0.051 Uiso 1 calc R .
C15 C 0.1741(13) 0.0526(10) 0.2329(8) 0.047(4) Uani 1 d . .
H15A H 0.2504(13) 0.0376(10) 0.2243(8) 0.056 Uiso 1 calc R .
C16 C 0.1360(11) 0.0381(7) 0.2862(6) 0.022(3) Uani 1 d . .
C17 C -0.0275(16) 0.0465(11) 0.3575(7) 0.052(4) Uani 1 d . .
H17A H 0.0205(59) 0.0760(58) 0.3857(10) 0.078 Uiso 1 calc R .
H17B H -0.0284(92) -0.0113(12) 0.3675(21) 0.078 Uiso 1 calc R .
H17C H -0.1059(40) 0.0680(64) 0.3580(15) 0.078 Uiso 1 calc R .
C18 C 0.2127(13) -0.0028(10) 0.3312(7) 0.045(4) Uani 1 d . .
H18A H 0.2849(40) -0.0189(60) 0.3138(13) 0.067 Uiso 1 calc R .
H18B H 0.1740(42) -0.0510(39) 0.3460(35) 0.067 Uiso 1 calc R .
H18C H 0.2286(77) 0.0351(25) 0.3629(23) 0.067 Uiso 1 calc R .
C21 C 0.3724(12) 0.9298(8) 0.0572(6) 0.032(3) Uani 1 d . .
C22 C 0.4655(17) 0.9013(10) 0.0904(8) 0.055(5) Uani 1 d . .
H22A H 0.4655(17) 0.9059(10) 0.1312(8) 0.066 Uiso 1 calc R .
C23 C 0.5599(14) 0.8654(9) 0.0628(7) 0.043(4) Uani 1 d . .
H23A H 0.6238(14) 0.8447(9) 0.0842(7) 0.052 Uiso 1 calc R .
C24 C 0.5555(14) 0.8616(11) 0.0045(9) 0.050(5) Uani 1 d . .
H24A H 0.6179(14) 0.8381(11) -0.0150(9) 0.059 Uiso 1 calc R .
C25 C 0.4657(13) 0.8902(8) -0.0263(6) 0.030(3) Uani 1 d . .
H25A H 0.4666(13) 0.8863(8) -0.0671(6) 0.036 Uiso 1 calc R .
C26 C 0.3737(14) 0.9245(9) -0.0014(7) 0.042(4) Uani 1 d . .
C27 C 0.2741(16) 0.9705(11) 0.0905(10) 0.068(6) Uani 1 d . .
H27A H 0.2850(70) 0.9601(73) 0.1318(12) 0.102 Uiso 1 calc R .
H27B H 0.2004(19) 0.9479(64) 0.0772(46) 0.102 Uiso 1 calc R .
H27C H 0.2749(78) 1.0291(17) 0.0835(49) 0.102 Uiso 1 calc R .
C28 C 0.2720(15) 0.9573(11) -0.0351(9) 0.058(5) Uani 1 d . .
H28A H 0.2755(61) 0.9389(65) -0.0751(16) 0.087 Uiso 1 calc R .
H28B H 0.2733(62) 1.0167(11) -0.0340(47) 0.087 Uiso 1 calc R .
H28C H 0.2011(15) 0.9375(65) -0.0182(35) 0.087 Uiso 1 calc R .
C31 C 0.4746(12) 0.5959(8) 0.0278(5) 0.026(3) Uani 1 d . .
C32 C 0.5350(12) 0.6418(8) -0.0113(7) 0.032(3) Uani 1 d . .
H32A H 0.6144(12) 0.6522(8) -0.0052(7) 0.038 Uiso 1 calc R .
C33 C 0.4777(17) 0.6721(10) -0.0593(9) 0.057(5) Uani 1 d . .
H33A H 0.5172(17) 0.7052(10) -0.0857(9) 0.068 Uiso 1 calc R .
C34 C 0.3604(16) 0.6538(11) -0.0692(9) 0.057(5) Uani 1 d . .
H34A H 0.3200(16) 0.6736(11) -0.1023(9) 0.068 Uiso 1 calc R .
C35 C 0.3072(13) 0.6068(10) -0.0295(7) 0.039(4) Uani 1 d . .
H35A H 0.2289(13) 0.5934(10) -0.0367(7) 0.046 Uiso 1 calc R .
C36 C 0.3575(12) 0.5778(8) 0.0193(6) 0.028(3) Uani 1 d . .
C37 C 0.5386(17) 0.5631(11) 0.0819(7) 0.057(5) Uani 1 d . .
H37A H 0.6214(17) 0.5648(72) 0.0759(22) 0.085 Uiso 1 calc R .
H37B H 0.5149(82) 0.5070(28) 0.0889(32) 0.085 Uiso 1 calc R .
H37C H 0.5199(87) 0.5967(47) 0.1152(13) 0.085 Uiso 1 calc R .
C38 C 0.2944(13) 0.5276(8) 0.0615(7) 0.038(4) Uani 1 d . .
H38A H 0.2231(44) 0.5075(50) 0.0435(15) 0.057 Uiso 1 calc R .
H38B H 0.2764(77) 0.5608(19) 0.0951(20) 0.057 Uiso 1 calc R .
H38C H 0.3421(36) 0.4815(35) 0.0737(34) 0.057 Uiso 1 calc R .
O1 O 0.0974(15) 0.2163(8) 0.2963(7) 0.066(4) Uani 1 d . .
N1 N 0.1541(12) 0.2207(9) 0.2636(13) 0.080(8) Uani 1 d . .
O2 O 0.3988(15) 0.7469(7) 0.0526(6) 0.063(4) Uani 1 d . .
N2 N 0.3369(12) 0.7625(9) 0.0246(9) 0.046(4) Uani 1 d . .

loop_
_atom_type_symbol
_atom_type_description
_atom_type_scat_dispersion_real
_atom_type_scat_dispersion_imag
_atom_type_scat_source
C C 0.0033 0.0016 'International Tables Vol C Tables 4.2.6.8 and 6.1.1.4'
H H 0.0000 0.0000 'International Tables Vol C Tables 4.2.6.8 and 6.1.1.4'
N N 0.0061 0.0033 'International Tables Vol C Tables 4.2.6.8 and 6.1.1.4'
O O 0.0106 0.0060 'International Tables Vol C Tables 4.2.6.8 and 6.1.1.4'
Cl Cl 0.1484 0.1585 'International Tables Vol C Tables 4.2.6.8 and 6.1.1.4'
Sb Sb -0.5866 1.5461 'International Tables Vol C Tables 4.2.6.8 and 6.1.1.4'

loop_
_geom_angle_atom_site_label_1
_geom_angle_atom_site_label_2
_geom_angle_atom_site_label_3
_geom_angle
_geom_angle_site_symmetry_1
_geom_angle_site_symmetry_3
_geom_angle_publ_flag
Cl3 Sb1 Cl6 89.16(14) . . ?
Cl3 Sb1 Cl2 91.29(13) . . ?
Cl6 Sb1 Cl2 89.71(14) . . ?
Cl3 Sb1 Cl5 91.10(15) . . ?
Cl6 Sb1 Cl5 178.82(14) . . ?
Cl2 Sb1 Cl5 89.14(14) . . ?
Cl3 Sb1 Cl1 178.41(13) . . ?
Cl6 Sb1 Cl1 89.83(14) . . ?
Cl2 Sb1 Cl1 89.94(13) . . ?
Cl5 Sb1 Cl1 89.9(2) . . ?
Cl3 Sb1 Cl4 89.04(14) . . ?
Cl6 Sb1 Cl4 91.30(14) . . ?
Cl2 Sb1 Cl4 178.94(14) . . ?
Cl5 Sb1 Cl4 89.85(14) . . ?
Cl1 Sb1 Cl4 89.75(13) . . ?
Cl12 Sb2 Cl11 179.32(14) . . ?
Cl12 Sb2 Cl8 89.29(13) . . ?
Cl11 Sb2 Cl8 90.04(14) . . ?
Cl12 Sb2 Cl10 90.44(13) . . ?
Cl11 Sb2 Cl10 89.50(14) . . ?
Cl8 Sb2 Cl10 90.70(12) . . ?
Cl12 Sb2 Cl7 90.01(15) . . ?
Cl11 Sb2 Cl7 90.1(2) . . ?
Cl8 Sb2 Cl7 90.38(13) . . ?
Cl10 Sb2 Cl7 178.84(13) . . ?
Cl12 Sb2 Cl9 90.26(15) . . ?
Cl11 Sb2 Cl9 90.4(2) . . ?
Cl8 Sb2 Cl9 179.43(13) . . ?
Cl10 Sb2 Cl9 88.96(12) . . ?
Cl7 Sb2 Cl9 89.97(14) . . ?
C6 C1 C2 120.4(13) . . ?
C6 C1 C7 123.0(14) . . ?
C2 C1 C7 116.6(13) . . ?
C3 C2 C1 118.5(15) . . ?
C2 C3 C4 121.5(15) . . ?
C5 C4 C3 117.4(13) . . ?
C4 C5 C6 124.3(16) . . ?
C1 C6 C5 117.5(14) . . ?
C1 C6 C8 121.1(14) . . ?
C5 C6 C8 121.4(15) . . ?
C12 C11 C16 119.5(13) . . ?
C12 C11 C17 119.0(13) . . ?
C16 C11 C17 121.3(12) . . ?
C13 C12 C11 120.3(14) . . ?
C14 C13 C12 120.5(14) . . ?
C13 C14 C15 118.8(15) . . ?
C16 C15 C14 122.8(15) . . ?
C15 C16 C11 117.8(12) . . ?
C15 C16 C18 120.8(13) . . ?
C11 C16 C18 121.3(12) . . ?
C26 C21 C22 120.2(14) . . ?
C26 C21 C27 123.4(15) . . ?
C22 C21 C27 116.4(15) . . ?
C21 C22 C23 119.4(16) . . ?
C24 C23 C22 117.4(15) . . ?
C25 C24 C23 122.0(16) . . ?
C24 C25 C26 122.3(16) . . ?
C25 C26 C21 118.7(14) . . ?
C25 C26 C28 123.3(16) . . ?
C21 C26 C28 118.0(15) . . ?
C32 C31 C36 122.0(12) . . ?
C32 C31 C37 118.8(14) . . ?
C36 C31 C37 119.2(13) . . ?
C33 C32 C31 118.9(14) . . ?
C32 C33 C34 120.2(16) . . ?
C35 C34 C33 117.6(17) . . ?
C36 C35 C34 125.0(15) . . ?
C35 C36 C31 116.3(13) . . ?
C35 C36 C38 122.4(13) . . ?
C31 C36 C38 121.3(13) . . ?

loop_
_geom_bond_atom_site_label_1
_geom_bond_atom_site_label_2
_geom_bond_distance
_geom_bond_site_symmetry_2
_geom_bond_publ_flag
Sb1 Cl3 2.355(4) . ?
Sb1 Cl6 2.355(4) . ?
Sb1 Cl2 2.366(3) . ?
Sb1 Cl5 2.371(4) . ?
Sb1 Cl1 2.373(4) . ?
Sb1 Cl4 2.375(4) . ?
Sb2 Cl12 2.357(4) . ?
Sb2 Cl11 2.357(4) . ?
Sb2 Cl8 2.362(3) . ?
Sb2 Cl10 2.368(3) . ?
Sb2 Cl7 2.369(4) . ?
Sb2 Cl9 2.377(4) . ?
C1 C6 1.34(2) . ?
C1 C2 1.45(2) . ?
C1 C7 1.54(2) . ?
C2 C3 1.37(2) . ?
C3 C4 1.38(2) . ?
C4 C5 1.35(2) . ?
C5 C6 1.40(2) . ?
C6 C8 1.48(2) . ?
C11 C12 1.39(2) . ?
C11 C16 1.41(2) . ?
C11 C17 1.53(2) . ?
C12 C13 1.37(2) . ?
C13 C14 1.36(2) . ?
C14 C15 1.39(2) . ?
C15 C16 1.35(2) . ?
C16 C18 1.52(2) . ?
C21 C26 1.37(2) . ?
C21 C22 1.40(2) . ?
C21 C27 1.55(2) . ?
C22 C23 1.42(2) . ?
C23 C24 1.36(2) . ?
C24 C25 1.34(2) . ?
C25 C26 1.36(2) . ?
C26 C28 1.51(2) . ?
C31 C32 1.39(2) . ?
C31 C36 1.41(2) . ?
C31 C37 1.55(2) . ?
C32 C33 1.38(2) . ?
C33 C34 1.42(3) . ?
C34 C35 1.37(2) . ?
C35 C36 1.35(2) . ?
C36 C38 1.49(2) . ?
O1 N1 1.02(2) . ?
O2 N2 0.99(2) . ?
